data_1512471
loop_
_publ_author_name
'Jun Zhang'
'Yun-Shan Xue'
'Hong-Mei Wang'
'Min Fang'
'Hong-Bin Du'
'Yi-Zhi Li'
'Xiao-Zeng You'

_publ_section_title
;
 Three open-framework coordination polymers with new topological
 structures built on two tripod ligands
;
_journal_name_full
;
Inorganica Chimica Acta
;
_journal_page_first 148
_journal_page_last 153
_journal_paper_doi 10.1016/j.ica.2012.06.034
_journal_volume 392
_journal_year 2012
_chemical_formula_moiety 'C108 H102 Co3 N12 O18'
_chemical_formula_sum 'C108 H102 Co3 N12 O18'
_chemical_formula_weight 2032.81
_chemical_name_systematic
; 
 ? 
;
_space_group_IT_number 15
_symmetry_cell_setting monoclinic
_symmetry_space_group_name_Hall '-C 2yc'
_symmetry_space_group_name_H-M 'C 1 2/c 1'
_atom_sites_solution_hydrogens geom
_atom_sites_solution_primary direct
_atom_sites_solution_secondary difmap
_audit_creation_method SHELXL-97
_cell_angle_alpha 90.00
_cell_angle_beta 94.5160(10)
_cell_angle_gamma 90.00
_cell_formula_units_Z 4
_cell_length_a 23.5595(15)
_cell_length_b 11.2040(7)
_cell_length_c 41.518(3)
_cell_measurement_reflns_used 4193
_cell_measurement_temperature 296(2)
_cell_measurement_theta_max 23.840
_cell_measurement_theta_min 2.211
_cell_volume 10925.1(13)
_computing_cell_refinement SMART
_computing_data_collection 'SMART (Bruker, 2000)'
_computing_data_reduction 'SAINT (Bruker, 2000)'
_computing_molecular_graphics SHELXTL
_computing_publication_material SHELXTL
_computing_structure_refinement SHELXTL
_computing_structure_solution 'SHELXTL (Bruker, 2000)'
_diffrn_ambient_temperature 296(2)
_diffrn_measured_fraction_theta_full 0.999
_diffrn_measured_fraction_theta_max 0.999
_diffrn_measurement_device_type 'Bruker Smart Apex CCD'
_diffrn_measurement_method 'phi and omega scans'
_diffrn_radiation_monochromator graphite
_diffrn_radiation_source 'fine-focus sealed tube'
_diffrn_radiation_type MoK\a
_diffrn_radiation_wavelength 0.71073
_diffrn_reflns_av_R_equivalents 0.0433
_diffrn_reflns_av_sigmaI/netI 0.0839
_diffrn_reflns_limit_h_max 28
_diffrn_reflns_limit_h_min -20
_diffrn_reflns_limit_k_max 11
_diffrn_reflns_limit_k_min -13
_diffrn_reflns_limit_l_max 49
_diffrn_reflns_limit_l_min -37
_diffrn_reflns_number 27027
_diffrn_reflns_theta_full 25.00
_diffrn_reflns_theta_max 25.00
_diffrn_reflns_theta_min 1.93
_exptl_absorpt_coefficient_mu 0.518
_exptl_absorpt_correction_T_max 0.9125
_exptl_absorpt_correction_T_min 0.9034
_exptl_absorpt_correction_type multi-scan
_exptl_absorpt_process_details 'SADABS; Bruker, 2000'
_exptl_crystal_colour blue
_exptl_crystal_density_diffrn 1.236
_exptl_crystal_density_method 'not measured'
_exptl_crystal_description block
_exptl_crystal_F_000 4236
_exptl_crystal_size_max 0.20
_exptl_crystal_size_mid 0.19
_exptl_crystal_size_min 0.18
_refine_diff_density_max 0.789
_refine_diff_density_min -1.162
_refine_diff_density_rms 0.064
_refine_ls_extinction_method none
_refine_ls_goodness_of_fit_ref 0.993
_refine_ls_hydrogen_treatment constr
_refine_ls_matrix_type full
_refine_ls_number_parameters 642
_refine_ls_number_reflns 9623
_refine_ls_number_restraints 0
_refine_ls_restrained_S_all 0.993
_refine_ls_R_factor_all 0.1037
_refine_ls_R_factor_gt 0.0652
_refine_ls_shift/su_max 0.000
_refine_ls_shift/su_mean 0.000
_refine_ls_structure_factor_coef Fsqd
_refine_ls_weighting_details 'calc w=1/[\s^2^(Fo^2^)+(0.0891P)^2^+0.0000P] where P=(Fo^2^+2Fc^2^)/3'
_refine_ls_weighting_scheme calc
_refine_ls_wR_factor_gt 0.1698
_refine_ls_wR_factor_ref 0.1846
_reflns_number_gt 5409
_reflns_number_total 9623
_reflns_threshold_expression >2sigma(I)
_cod_data_source_file ICA-2012-392-148-153-1.cif
_cod_data_source_block 1
_cod_original_cell_volume 10925.1(12)
_cod_original_sg_symbol_H-M 'C 2/c'
_cod_database_code 1512471

loop_
_symmetry_equiv_pos_as_xyz
'x, y, z'
'-x, y, -z+1/2'
'x+1/2, y+1/2, z'
'-x+1/2, y+1/2, -z+1/2'
'-x, -y, -z'
'x, -y, z-1/2'
'-x+1/2, -y+1/2, -z'
'x+1/2, -y+1/2, z-1/2'

loop_
_atom_site_label
_atom_site_type_symbol
_atom_site_fract_x
_atom_site_fract_y
_atom_site_fract_z
_atom_site_U_iso_or_equiv
_atom_site_adp_type
_atom_site_occupancy
_atom_site_symmetry_multiplicity
_atom_site_calc_flag
_atom_site_refinement_flags
C1 C 0.4938(3) -0.4373(4) 0.69631(11) 0.0532(14) Uani 1 1 d .
C2 C 0.4791(2) -0.4798(4) 0.66228(10) 0.0422(11) Uani 1 1 d .
C3 C 0.4229(2) -0.4872(4) 0.64958(11) 0.0517(13) Uani 1 1 d .
H3 H 0.3939 -0.4648 0.6623 0.062 Uiso 1 1 calc R
C4 C 0.4094(2) -0.5271(4) 0.61856(11) 0.0547(13) Uani 1 1 d .
H4 H 0.3715 -0.5329 0.6105 0.066 Uiso 1 1 calc R
C5 C 0.4520(2) -0.5580(4) 0.59958(10) 0.0503(13) Uani 1 1 d .
C6 C 0.5085(3) -0.5465(5) 0.61117(11) 0.0674(16) Uani 1 1 d .
H6 H 0.5374 -0.5644 0.5980 0.081 Uiso 1 1 calc R
C7 C 0.5216(2) -0.5079(5) 0.64261(11) 0.0641(15) Uani 1 1 d .
H7 H 0.5595 -0.5010 0.6505 0.077 Uiso 1 1 calc R
C8 C 0.4752(2) -0.5807(5) 0.54498(10) 0.0669(16) Uani 1 1 d .
H8A H 0.5049 -0.6405 0.5477 0.080 Uiso 1 1 calc R
H8B H 0.4926 -0.5023 0.5471 0.080 Uiso 1 1 calc R
C9 C 0.4426(2) -0.5935(4) 0.51217(10) 0.0519(13) Uani 1 1 d .
C10 C 0.4062(2) -0.5012(4) 0.50127(11) 0.0552(13) Uani 1 1 d .
C11 C 0.3781(2) -0.5101(4) 0.47072(11) 0.0535(13) Uani 1 1 d .
C12 C 0.3861(2) -0.6093(5) 0.45104(10) 0.0563(14) Uani 1 1 d .
C13 C 0.4207(2) -0.7023(4) 0.46240(11) 0.0531(13) Uani 1 1 d .
C14 C 0.4489(2) -0.6950(4) 0.49321(11) 0.0564(14) Uani 1 1 d .
C15 C 0.3981(3) -0.3929(5) 0.52266(13) 0.089(2) Uani 1 1 d .
H15A H 0.3901 -0.3239 0.5094 0.134 Uiso 1 1 calc R
H15B H 0.4322 -0.3794 0.5364 0.134 Uiso 1 1 calc R
H15C H 0.3669 -0.4071 0.5357 0.134 Uiso 1 1 calc R
C16 C 0.3398(3) -0.4098(5) 0.45889(14) 0.0740(17) Uani 1 1 d .
H16A H 0.3099 -0.4396 0.4436 0.089 Uiso 1 1 calc R
H16B H 0.3223 -0.3735 0.4769 0.089 Uiso 1 1 calc R
C17 C 0.3578(3) -0.6149(6) 0.41691(12) 0.093(2) Uani 1 1 d .
H17A H 0.3776 -0.6713 0.4045 0.139 Uiso 1 1 calc R
H17B H 0.3590 -0.5375 0.4071 0.139 Uiso 1 1 calc R
H17C H 0.3189 -0.6395 0.4176 0.139 Uiso 1 1 calc R
C18 C 0.4309(3) -0.8087(5) 0.44147(12) 0.0678(16) Uani 1 1 d .
H18A H 0.4423 -0.8772 0.4547 0.081 Uiso 1 1 calc R
H18B H 0.3965 -0.8289 0.4282 0.081 Uiso 1 1 calc R
C19 C 0.4879(3) -0.7984(5) 0.50558(15) 0.104(2) Uani 1 1 d .
H19C H 0.4989 -0.8443 0.4876 0.125 Uiso 1 1 calc R
H19A H 0.4679 -0.8486 0.5196 0.125 Uiso 1 1 calc R
H19B H 0.5213 -0.7665 0.5173 0.125 Uiso 1 1 calc R
C20 C 0.5026(3) -0.8619(5) 0.40565(13) 0.0654(15) Uani 1 1 d .
C21 C 0.5254(3) -0.8256(5) 0.37822(14) 0.088(2) Uani 1 1 d .
H21 H 0.5192 -0.7480 0.3708 0.105 Uiso 1 1 calc R
C22 C 0.5573(3) -0.9017(5) 0.36137(14) 0.091(2) Uani 1 1 d .
H22 H 0.5712 -0.8759 0.3422 0.109 Uiso 1 1 calc R
C23 C 0.5695(3) -1.0154(4) 0.37206(13) 0.0657(16) Uani 1 1 d .
C24 C 0.5465(3) -1.0514(5) 0.39941(14) 0.0778(18) Uani 1 1 d .
H24 H 0.5540 -1.1282 0.4071 0.093 Uiso 1 1 calc R
C25 C 0.5119(3) -0.9764(5) 0.41624(14) 0.0782(19) Uani 1 1 d .
H25 H 0.4954 -1.0040 0.4345 0.094 Uiso 1 1 calc R
C26 C 0.6113(3) -1.0924(5) 0.35546(17) 0.0699(16) Uani 1 1 d .
C27 C 0.3471(2) -0.2259(5) 0.42955(12) 0.0574(14) Uani 1 1 d .
C28 C 0.2913(3) -0.1953(5) 0.43223(13) 0.0702(16) Uani 1 1 d .
H28 H 0.2689 -0.2415 0.4449 0.084 Uiso 1 1 calc R
C29 C 0.2679(2) -0.0951(4) 0.41612(12) 0.0639(15) Uani 1 1 d .
H29 H 0.2303 -0.0741 0.4187 0.077 Uiso 1 1 calc R
C30 C 0.2994(2) -0.0273(4) 0.39667(11) 0.0500(12) Uani 1 1 d .
C31 C 0.3560(2) -0.0591(4) 0.39457(11) 0.0566(13) Uani 1 1 d .
H31 H 0.3785 -0.0139 0.3817 0.068 Uiso 1 1 calc R
C32 C 0.3795(2) -0.1560(4) 0.41107(12) 0.0595(14) Uani 1 1 d .
H32 H 0.4178 -0.1741 0.4097 0.071 Uiso 1 1 calc R
C33 C 0.2745(2) 0.0757(4) 0.37711(12) 0.0523(13) Uani 1 1 d .
C34 C 0.3048(2) 0.3661(4) 0.33210(11) 0.0542(13) Uani 1 1 d .
H34 H 0.3203 0.2964 0.3243 0.065 Uiso 1 1 calc R
C35 C 0.3265(2) 0.4781(5) 0.32902(12) 0.0561(13) Uani 1 1 d .
H35 H 0.3587 0.4989 0.3186 0.067 Uiso 1 1 calc R
C36 C 0.2506(2) 0.4856(4) 0.35562(11) 0.0542(13) Uani 1 1 d .
H36 H 0.2214 0.5151 0.3672 0.065 Uiso 1 1 calc R
C37 C 0.2972(2) 0.6838(3) 0.34842(10) 0.0510(13) Uani 1 1 d .
H37A H 0.3337 0.7012 0.3598 0.061 Uiso 1 1 calc R
H37B H 0.2678 0.7114 0.3617 0.061 Uiso 1 1 calc R
C38 C 0.2924(3) 0.7526(4) 0.31682(11) 0.0529(14) Uani 1 1 d .
C39 C 0.2385(3) 0.7825(4) 0.30273(11) 0.0529(14) Uani 1 1 d .
C40 C 0.2347(3) 0.8553(4) 0.27540(11) 0.0529(14) Uani 1 1 d .
C41 C 0.2832(3) 0.8955(4) 0.26200(11) 0.0529(14) Uani 1 1 d .
C42 C 0.3359(3) 0.8608(4) 0.27533(11) 0.0529(14) Uani 1 1 d .
C43 C 0.3425(3) 0.7893(4) 0.30342(11) 0.0529(14) Uani 1 1 d .
C44 C 0.4022(2) 0.7568(4) 0.31792(11) 0.0529(14) Uani 1 1 d .
H44A H 0.4003 0.7328 0.3400 0.079 Uiso 1 1 calc R
H44B H 0.4267 0.8248 0.3170 0.079 Uiso 1 1 calc R
H44C H 0.4169 0.6923 0.3059 0.079 Uiso 1 1 calc R
C45 C 0.1867(3) 0.7427(4) 0.31854(13) 0.0726(17) Uani 1 1 d .
H45A H 0.1533 0.7742 0.3068 0.109 Uiso 1 1 calc R
H45B H 0.1887 0.7713 0.3404 0.109 Uiso 1 1 calc R
H45C H 0.1849 0.6571 0.3185 0.109 Uiso 1 1 calc R
C46 C 0.2808(3) 0.9830(5) 0.23445(12) 0.0736(17) Uani 1 1 d .
H46A H 0.3135 1.0344 0.2367 0.110 Uiso 1 1 calc R
H46B H 0.2468 1.0302 0.2347 0.110 Uiso 1 1 calc R
H46C H 0.2805 0.9405 0.2144 0.110 Uiso 1 1 calc R
C47 C 0.1779(2) 0.9012(4) 0.26226(11) 0.0529(14) Uani 1 1 d .
H47A H 0.1778 0.9125 0.2391 0.063 Uiso 1 1 calc R
H47B H 0.1486 0.8434 0.2663 0.063 Uiso 1 1 calc R
C48 C 0.1187(2) 1.0844(4) 0.27180(12) 0.0582(14) Uani 1 1 d .
H48 H 0.0890 1.0725 0.2560 0.070 Uiso 1 1 calc R
C49 C 0.1238(2) 1.1742(4) 0.29354(12) 0.0557(13) Uani 1 1 d .
H49 H 0.0975 1.2354 0.2951 0.067 Uiso 1 1 calc R
C50 C 0.1965(2) 1.0657(4) 0.30242(11) 0.0511(12) Uani 1 1 d .
H50 H 0.2311 1.0355 0.3112 0.061 Uiso 1 1 calc R
C51 C 0.3888(2) 0.9006(4) 0.25987(12) 0.0612(15) Uani 1 1 d .
H51A H 0.4200 0.8472 0.2664 0.073 Uiso 1 1 calc R
H51B H 0.3820 0.8961 0.2366 0.073 Uiso 1 1 calc R
C52 C 0.3974(3) 1.0830(5) 0.29790(12) 0.0701(17) Uani 1 1 d .
H52 H 0.3788 1.0543 0.3153 0.084 Uiso 1 1 calc R
C53 C 0.4222(2) 1.1891(4) 0.29558(12) 0.0620(15) Uani 1 1 d .
H53 H 0.4237 1.2476 0.3115 0.074 Uiso 1 1 calc R
C54 C 0.4337(2) 1.0996(4) 0.25134(12) 0.0552(13) Uani 1 1 d .
H54 H 0.4441 1.0821 0.2307 0.066 Uiso 1 1 calc R
Co1 Co 0.19967(3) 0.24384(5) 0.354020(15) 0.0477(2) Uani 1 1 d .
Co2 Co 0.5000 1.32401(7) 0.2500 0.0392(2) Uani 1 2 d S
N1 N 0.25668(17) 0.3726(3) 0.34845(9) 0.0444(9) Uani 1 1 d .
N2 N 0.29168(19) 0.5539(3) 0.34430(9) 0.0531(11) Uani 1 1 d .
N3 N 0.17277(18) 1.1622(3) 0.31276(9) 0.0499(10) Uani 1 1 d .
N4 N 0.16553(19) 1.0153(3) 0.27778(9) 0.0494(10) Uani 1 1 d .
N5 N 0.40489(18) 1.0244(3) 0.26927(9) 0.0543(11) Uani 1 1 d .
N6 N 0.44537(16) 1.2001(3) 0.26632(8) 0.0443(9) Uani 1 1 d .
O1 O 0.45708(16) -0.3730(3) 0.70879(7) 0.0627(10) Uani 1 1 d .
O2 O 0.54042(19) -0.4607(3) 0.71043(8) 0.0740(12) Uani 1 1 d .
O3 O 0.43484(15) -0.5964(3) 0.56881(7) 0.0664(10) Uani 1 1 d .
O4 O 0.47420(14) -0.7766(3) 0.42214(9) 0.0613(9) Uani 1 1 d .
O5 O 0.63647(17) -1.1757(3) 0.37306(10) 0.0741(11) Uani 1 1 d .
O6 O 0.6200(2) -1.0701(3) 0.32695(11) 0.0918(14) Uani 1 1 d .
O7 O 0.37345(16) -0.3237(3) 0.44365(8) 0.0704(10) Uani 1 1 d .
O8 O 0.29762(18) 0.1103(3) 0.35338(9) 0.0745(11) Uani 1 1 d .
O9 O 0.22755(16) 0.1195(3) 0.38547(8) 0.0613(9) Uani 1 1 d .

loop_
_atom_site_aniso_label
_atom_site_aniso_U_11
_atom_site_aniso_U_22
_atom_site_aniso_U_33
_atom_site_aniso_U_23
_atom_site_aniso_U_13
_atom_site_aniso_U_12
C1 0.085(4) 0.035(3) 0.038(3) 0.001(2) 0.000(3) -0.015(3)
C2 0.058(3) 0.036(2) 0.032(2) 0.0038(19) -0.003(2) 0.000(2)
C3 0.062(4) 0.059(3) 0.036(3) -0.002(2) 0.015(3) -0.007(3)
C4 0.048(3) 0.076(4) 0.039(3) 0.002(2) 0.001(2) -0.014(3)
C5 0.058(4) 0.063(3) 0.028(3) 0.002(2) -0.003(2) 0.002(3)
C6 0.068(4) 0.096(4) 0.037(3) -0.010(3) 0.001(3) 0.026(3)
C7 0.059(4) 0.082(4) 0.049(3) -0.010(3) -0.017(3) 0.017(3)
C8 0.074(4) 0.094(4) 0.032(3) -0.001(3) 0.000(3) 0.014(3)
C9 0.066(4) 0.063(3) 0.026(2) 0.001(2) 0.000(2) 0.010(3)
C10 0.072(4) 0.052(3) 0.041(3) 0.001(2) 0.004(3) 0.014(3)
C11 0.058(3) 0.055(3) 0.046(3) 0.010(2) -0.001(2) 0.020(3)
C12 0.063(4) 0.073(4) 0.032(3) 0.001(2) -0.001(2) 0.014(3)
C13 0.068(4) 0.057(3) 0.035(3) -0.005(2) 0.002(2) 0.008(3)
C14 0.074(4) 0.052(3) 0.044(3) 0.005(2) 0.003(3) 0.018(3)
C15 0.123(6) 0.074(4) 0.069(4) -0.021(3) 0.003(4) 0.025(4)
C16 0.084(5) 0.070(4) 0.068(4) 0.018(3) 0.006(3) 0.019(3)
C17 0.101(5) 0.125(5) 0.047(3) -0.005(3) -0.018(3) 0.013(4)
C18 0.078(4) 0.068(4) 0.060(3) -0.017(3) 0.018(3) 0.005(3)
C19 0.140(7) 0.084(5) 0.085(5) 0.005(4) -0.015(4) 0.050(5)
C20 0.080(4) 0.047(3) 0.072(4) 0.000(3) 0.023(3) 0.014(3)
C21 0.131(6) 0.054(3) 0.085(4) 0.018(3) 0.054(4) 0.031(4)
C22 0.136(6) 0.064(4) 0.081(4) 0.019(3) 0.059(4) 0.038(4)
C23 0.080(4) 0.048(3) 0.073(4) -0.004(3) 0.028(3) 0.009(3)
C24 0.090(5) 0.045(3) 0.104(5) 0.010(3) 0.037(4) 0.010(3)
C25 0.100(5) 0.058(4) 0.083(4) 0.010(3) 0.049(4) 0.017(3)
C26 0.063(4) 0.050(3) 0.099(5) -0.020(3) 0.019(4) -0.004(3)
C27 0.053(4) 0.058(3) 0.059(3) 0.005(3) -0.008(3) 0.012(3)
C28 0.073(4) 0.068(4) 0.071(4) 0.028(3) 0.014(3) 0.011(3)
C29 0.057(4) 0.059(3) 0.076(4) 0.016(3) 0.008(3) 0.016(3)
C30 0.053(3) 0.045(3) 0.052(3) -0.001(2) 0.002(2) 0.001(3)
C31 0.069(4) 0.045(3) 0.056(3) 0.005(2) 0.004(3) -0.006(3)
C32 0.048(3) 0.055(3) 0.075(4) 0.000(3) 0.004(3) 0.004(3)
C33 0.058(4) 0.037(3) 0.060(3) 0.002(2) -0.006(3) 0.000(3)
C34 0.057(4) 0.044(3) 0.061(3) 0.005(2) 0.003(3) 0.001(3)
C35 0.051(3) 0.060(3) 0.057(3) 0.005(3) -0.003(3) 0.001(3)
C36 0.065(4) 0.047(3) 0.052(3) 0.006(2) 0.008(3) -0.006(3)
C37 0.088(4) 0.025(2) 0.041(3) 0.001(2) 0.012(3) -0.011(2)
C38 0.090(4) 0.025(2) 0.045(3) 0.001(2) 0.013(3) -0.016(3)
C39 0.090(4) 0.025(2) 0.045(3) 0.001(2) 0.013(3) -0.016(3)
C40 0.090(4) 0.025(2) 0.045(3) 0.001(2) 0.013(3) -0.016(3)
C41 0.090(4) 0.025(2) 0.045(3) 0.001(2) 0.013(3) -0.016(3)
C42 0.090(4) 0.025(2) 0.045(3) 0.001(2) 0.013(3) -0.016(3)
C43 0.090(4) 0.025(2) 0.045(3) 0.001(2) 0.013(3) -0.016(3)
C44 0.090(4) 0.025(2) 0.045(3) 0.001(2) 0.013(3) -0.016(3)
C45 0.087(5) 0.058(3) 0.076(4) 0.001(3) 0.030(3) -0.006(3)
C46 0.085(5) 0.076(4) 0.059(3) 0.017(3) -0.003(3) -0.020(3)
C47 0.090(4) 0.025(2) 0.045(3) 0.001(2) 0.013(3) -0.016(3)
C48 0.070(4) 0.054(3) 0.049(3) 0.015(3) -0.007(3) -0.010(3)
C49 0.071(4) 0.040(3) 0.056(3) 0.008(2) 0.003(3) 0.003(3)
C50 0.050(3) 0.050(3) 0.052(3) -0.008(2) -0.003(2) 0.000(3)
C51 0.088(4) 0.038(3) 0.060(3) -0.007(2) 0.020(3) -0.016(3)
C52 0.103(5) 0.057(3) 0.055(3) -0.001(3) 0.033(3) -0.018(3)
C53 0.083(4) 0.048(3) 0.058(3) -0.010(3) 0.023(3) -0.011(3)
C54 0.062(4) 0.057(3) 0.049(3) 0.003(3) 0.020(3) -0.011(3)
Co1 0.0554(5) 0.0345(4) 0.0535(4) 0.0011(3) 0.0069(3) 0.0002(3)
Co2 0.0453(6) 0.0373(5) 0.0353(5) 0.000 0.0053(4) 0.000
N1 0.053(3) 0.030(2) 0.051(2) 0.0032(17) 0.0020(19) -0.0001(18)
N2 0.073(3) 0.042(2) 0.043(2) 0.0027(18) -0.006(2) -0.012(2)
N3 0.056(3) 0.039(2) 0.054(3) -0.0019(19) 0.002(2) 0.001(2)
N4 0.065(3) 0.042(2) 0.040(2) -0.0011(18) 0.000(2) -0.004(2)
N5 0.065(3) 0.040(2) 0.060(3) -0.006(2) 0.017(2) -0.008(2)
N6 0.054(3) 0.038(2) 0.043(2) -0.0021(17) 0.0154(19) -0.0030(19)
O1 0.072(3) 0.076(2) 0.042(2) -0.0170(18) 0.0141(18) -0.018(2)
O2 0.106(3) 0.062(2) 0.048(2) -0.0043(17) -0.037(2) 0.008(2)
O3 0.070(3) 0.100(3) 0.0277(18) -0.0076(17) -0.0012(17) -0.012(2)
O4 0.041(2) 0.051(2) 0.095(3) -0.0028(18) 0.0258(19) 0.0074(17)
O5 0.071(3) 0.052(2) 0.103(3) -0.001(2) 0.029(2) 0.013(2)
O6 0.115(4) 0.079(3) 0.088(3) -0.012(2) 0.046(3) 0.011(3)
O7 0.064(2) 0.065(2) 0.080(3) 0.026(2) -0.007(2) 0.014(2)
O8 0.097(3) 0.054(2) 0.074(3) 0.0207(19) 0.017(2) 0.007(2)
O9 0.063(3) 0.047(2) 0.073(2) 0.0170(17) -0.0011(19) 0.0046(19)

loop_
_atom_type_symbol
_atom_type_description
_atom_type_scat_dispersion_real
_atom_type_scat_dispersion_imag
_atom_type_scat_source
C C 0.0033 0.0016 'International Tables Vol C Tables 4.2.6.8 and 6.1.1.4'
H H 0.0000 0.0000 'International Tables Vol C Tables 4.2.6.8 and 6.1.1.4'
N N 0.0061 0.0033 'International Tables Vol C Tables 4.2.6.8 and 6.1.1.4'
O O 0.0106 0.0060 'International Tables Vol C Tables 4.2.6.8 and 6.1.1.4'
Co Co 0.3494 0.9721 'International Tables Vol C Tables 4.2.6.8 and 6.1.1.4'

loop_
_geom_angle_atom_site_label_1
_geom_angle_atom_site_label_2
_geom_angle_atom_site_label_3
_geom_angle
_geom_angle_site_symmetry_1
_geom_angle_site_symmetry_3
O2 C1 O1 122.6(5) . .
O2 C1 C2 120.6(5) . .
O1 C1 C2 116.8(5) . .
C7 C2 C3 118.5(4) . .
C7 C2 C1 120.4(5) . .
C3 C2 C1 121.1(5) . .
C4 C3 C2 121.2(4) . .
C4 C3 H3 119.4 . .
C2 C3 H3 119.4 . .
C5 C4 C3 119.7(5) . .
C5 C4 H4 120.2 . .
C3 C4 H4 120.2 . .
C4 C5 O3 116.0(5) . .
C4 C5 C6 120.3(4) . .
O3 C5 C6 123.7(4) . .
C5 C6 C7 119.5(5) . .
C5 C6 H6 120.2 . .
C7 C6 H6 120.2 . .
C2 C7 C6 120.8(5) . .
C2 C7 H7 119.6 . .
C6 C7 H7 119.6 . .
O3 C8 C9 107.0(4) . .
O3 C8 H8A 110.3 . .
C9 C8 H8A 110.3 . .
O3 C8 H8B 110.3 . .
C9 C8 H8B 110.3 . .
H8A C8 H8B 108.6 . .
C10 C9 C14 120.7(4) . .
C10 C9 C8 118.4(4) . .
C14 C9 C8 121.0(4) . .
C11 C10 C9 118.6(4) . .
C11 C10 C15 121.2(5) . .
C9 C10 C15 120.2(5) . .
C10 C11 C12 121.0(4) . .
C10 C11 C16 118.4(5) . .
C12 C11 C16 120.6(5) . .
C13 C12 C11 120.1(4) . .
C13 C12 C17 119.4(5) . .
C11 C12 C17 120.5(5) . .
C12 C13 C14 119.6(4) . .
C12 C13 C18 121.1(4) . .
C14 C13 C18 119.2(5) . .
C13 C14 C9 120.0(4) . .
C13 C14 C19 119.3(5) . .
C9 C14 C19 120.7(5) . .
C10 C15 H15A 109.5 . .
C10 C15 H15B 109.5 . .
H15A C15 H15B 109.5 . .
C10 C15 H15C 109.5 . .
H15A C15 H15C 109.5 . .
H15B C15 H15C 109.5 . .
O7 C16 C11 108.1(5) . .
O7 C16 H16A 110.1 . .
C11 C16 H16A 110.1 . .
O7 C16 H16B 110.1 . .
C11 C16 H16B 110.1 . .
H16A C16 H16B 108.4 . .
C12 C17 H17A 109.5 . .
C12 C17 H17B 109.5 . .
H17A C17 H17B 109.5 . .
C12 C17 H17C 109.5 . .
H17A C17 H17C 109.5 . .
H17B C17 H17C 109.5 . .
O4 C18 C13 106.5(4) . .
O4 C18 H18A 110.4 . .
C13 C18 H18A 110.4 . .
O4 C18 H18B 110.4 . .
C13 C18 H18B 110.4 . .
H18A C18 H18B 108.6 . .
C14 C19 H19C 109.5 . .
C14 C19 H19A 109.5 . .
H19C C19 H19A 109.5 . .
C14 C19 H19B 109.5 . .
H19C C19 H19B 109.5 . .
H19A C19 H19B 109.5 . .
C21 C20 C25 119.0(5) . .
C21 C20 O4 116.6(5) . .
C25 C20 O4 124.2(5) . .
C20 C21 C22 120.8(5) . .
C20 C21 H21 119.6 . .
C22 C21 H21 119.6 . .
C21 C22 C23 121.5(5) . .
C21 C22 H22 119.2 . .
C23 C22 H22 119.2 . .
C24 C23 C22 117.4(5) . .
C24 C23 C26 121.8(5) . .
C22 C23 C26 120.5(5) . .
C23 C24 C25 121.8(5) . .
C23 C24 H24 119.1 . .
C25 C24 H24 119.1 . .
C20 C25 C24 119.3(5) . .
C20 C25 H25 120.4 . .
C24 C25 H25 120.4 . .
O6 C26 O5 125.3(5) . .
O6 C26 C23 118.8(6) . .
O5 C26 C23 115.9(5) . .
O7 C27 C28 124.9(5) . .
O7 C27 C32 116.2(5) . .
C28 C27 C32 118.9(5) . .
C27 C28 C29 120.4(5) . .
C27 C28 H28 119.8 . .
C29 C28 H28 119.8 . .
C30 C29 C28 121.1(5) . .
C30 C29 H29 119.4 . .
C28 C29 H29 119.4 . .
C29 C30 C31 117.5(5) . .
C29 C30 C33 122.6(5) . .
C31 C30 C33 119.8(5) . .
C32 C31 C30 121.4(5) . .
C32 C31 H31 119.3 . .
C30 C31 H31 119.3 . .
C27 C32 C31 120.5(5) . .
C27 C32 H32 119.7 . .
C31 C32 H32 119.7 . .
O8 C33 O9 123.0(5) . .
O8 C33 C30 119.9(5) . .
O9 C33 C30 117.1(5) . .
C35 C34 N1 109.2(4) . .
C35 C34 H34 125.4 . .
N1 C34 H34 125.4 . .
C34 C35 N2 106.5(5) . .
C34 C35 H35 126.8 . .
N2 C35 H35 126.8 . .
N1 C36 N2 112.1(5) . .
N1 C36 H36 124.0 . .
N2 C36 H36 124.0 . .
N2 C37 C38 113.7(3) . .
N2 C37 H37A 108.8 . .
C38 C37 H37A 108.8 . .
N2 C37 H37B 108.8 . .
C38 C37 H37B 108.8 . .
H37A C37 H37B 107.7 . .
C39 C38 C43 121.9(4) . .
C39 C38 C37 119.1(5) . .
C43 C38 C37 118.9(5) . .
C40 C39 C38 118.6(5) . .
C40 C39 C45 121.9(5) . .
C38 C39 C45 119.4(4) . .
C41 C40 C39 121.0(5) . .
C41 C40 C47 119.0(4) . .
C39 C40 C47 119.7(5) . .
C42 C41 C40 119.6(4) . .
C42 C41 C46 118.0(5) . .
C40 C41 C46 122.3(5) . .
C41 C42 C43 121.9(5) . .
C41 C42 C51 119.6(4) . .
C43 C42 C51 118.5(5) . .
C38 C43 C42 116.9(5) . .
C38 C43 C44 123.3(4) . .
C42 C43 C44 119.8(5) . .
C43 C44 H44A 109.5 . .
C43 C44 H44B 109.5 . .
H44A C44 H44B 109.5 . .
C43 C44 H44C 109.5 . .
H44A C44 H44C 109.5 . .
H44B C44 H44C 109.5 . .
C39 C45 H45A 109.5 . .
C39 C45 H45B 109.5 . .
H45A C45 H45B 109.5 . .
C39 C45 H45C 109.5 . .
H45A C45 H45C 109.5 . .
H45B C45 H45C 109.5 . .
C41 C46 H46A 109.5 . .
C41 C46 H46B 109.5 . .
H46A C46 H46B 109.5 . .
C41 C46 H46C 109.5 . .
H46A C46 H46C 109.5 . .
H46B C46 H46C 109.5 . .
N4 C47 C40 109.9(4) . .
N4 C47 H47A 109.7 . .
C40 C47 H47A 109.7 . .
N4 C47 H47B 109.7 . .
C40 C47 H47B 109.7 . .
H47A C47 H47B 108.2 . .
C49 C48 N4 105.9(5) . .
C49 C48 H48 127.0 . .
N4 C48 H48 127.0 . .
C48 C49 N3 110.3(5) . .
C48 C49 H49 124.9 . .
N3 C49 H49 124.9 . .
N3 C50 N4 112.3(5) . .
N3 C50 H50 123.9 . .
N4 C50 H50 123.9 . .
N5 C51 C42 111.5(4) . .
N5 C51 H51A 109.3 . .
C42 C51 H51A 109.3 . .
N5 C51 H51B 109.3 . .
C42 C51 H51B 109.3 . .
H51A C51 H51B 108.0 . .
C53 C52 N5 106.0(4) . .
C53 C52 H52 127.0 . .
N5 C52 H52 127.0 . .
C52 C53 N6 110.5(4) . .
C52 C53 H53 124.7 . .
N6 C53 H53 124.7 . .
N6 C54 N5 111.9(4) . .
N6 C54 H54 124.0 . .
N5 C54 H54 124.0 . .
O5 Co1 O9 106.26(16) 3_465 .
O5 Co1 N1 104.70(15) 3_465 .
O9 Co1 N1 113.11(15) . .
O5 Co1 N3 110.87(18) 3_465 1_545
O9 Co1 N3 107.95(15) . 1_545
N1 Co1 N3 113.70(15) . 1_545
O1 Co2 O1 148.0(2) 6_565 5_666
O1 Co2 N6 101.10(14) 6_565 2_655
O1 Co2 N6 100.45(15) 5_666 2_655
O1 Co2 N6 100.45(15) 6_565 .
O1 Co2 N6 101.10(14) 5_666 .
N6 Co2 N6 94.4(2) 2_655 .
C36 N1 C34 105.9(4) . .
C36 N1 Co1 125.8(3) . .
C34 N1 Co1 127.6(3) . .
C36 N2 C35 106.4(4) . .
C36 N2 C37 125.5(4) . .
C35 N2 C37 128.1(4) . .
C50 N3 C49 104.8(4) . .
C50 N3 Co1 123.0(4) . 1_565
C49 N3 Co1 131.0(3) . 1_565
C50 N4 C48 106.7(4) . .
C50 N4 C47 126.1(4) . .
C48 N4 C47 127.1(4) . .
C54 N5 C52 106.5(4) . .
C54 N5 C51 124.8(4) . .
C52 N5 C51 128.6(4) . .
C54 N6 C53 105.1(4) . .
C54 N6 Co2 122.8(3) . .
C53 N6 Co2 131.1(3) . .
C1 O1 Co2 101.0(3) . 5_666
C5 O3 C8 116.0(4) . .
C20 O4 C18 120.8(4) . .
C26 O5 Co1 115.5(4) . 3_535
C27 O7 C16 118.8(4) . .
C33 O9 Co1 109.7(3) . .

loop_
_geom_bond_atom_site_label_1
_geom_bond_atom_site_label_2
_geom_bond_distance
_geom_bond_site_symmetry_2
C1 O2 1.233(6) .
C1 O1 1.266(6) .
C1 C2 1.505(6) .
C2 C7 1.377(6) .
C2 C3 1.388(7) .
C3 C4 1.377(6) .
C3 H3 0.9300 .
C4 C5 1.368(6) .
C4 H4 0.9300 .
C5 O3 1.378(5) .
C5 C6 1.385(7) .
C6 C7 1.386(6) .
C6 H6 0.9300 .
C7 H7 0.9300 .
C8 O3 1.435(6) .
C8 C9 1.517(6) .
C8 H8A 0.9700 .
C8 H8B 0.9700 .
C9 C10 1.397(7) .
C9 C14 1.398(6) .
C10 C11 1.387(7) .
C10 C15 1.524(6) .
C11 C12 1.401(6) .
C11 C16 1.500(7) .
C12 C13 1.382(6) .
C12 C17 1.519(7) .
C13 C14 1.396(6) .
C13 C18 1.506(6) .
C14 C19 1.541(7) .
C15 H15A 0.9600 .
C15 H15B 0.9600 .
C15 H15C 0.9600 .
C16 O7 1.427(6) .
C16 H16A 0.9700 .
C16 H16B 0.9700 .
C17 H17A 0.9600 .
C17 H17B 0.9600 .
C17 H17C 0.9600 .
C18 O4 1.394(6) .
C18 H18A 0.9700 .
C18 H18B 0.9700 .
C19 H19C 0.9600 .
C19 H19A 0.9600 .
C19 H19B 0.9600 .
C20 C21 1.359(7) .
C20 C25 1.369(7) .
C20 O4 1.379(5) .
C21 C22 1.366(7) .
C21 H21 0.9300 .
C22 C23 1.371(7) .
C22 H22 0.9300 .
C23 C24 1.357(7) .
C23 C26 1.516(7) .
C24 C25 1.395(7) .
C24 H24 0.9300 .
C25 H25 0.9300 .
C26 O6 1.242(7) .
C26 O5 1.300(7) .
C27 O7 1.369(6) .
C27 C28 1.371(7) .
C27 C32 1.372(7) .
C28 C29 1.397(7) .
C28 H28 0.9300 .
C29 C30 1.369(7) .
C29 H29 0.9300 .
C30 C31 1.390(7) .
C30 C33 1.504(6) .
C31 C32 1.377(7) .
C31 H31 0.9300 .
C32 H32 0.9300 .
C33 O8 1.225(6) .
C33 O9 1.283(6) .
C34 C35 1.365(6) .
C34 N1 1.369(6) .
C34 H34 0.9300 .
C35 N2 1.371(6) .
C35 H35 0.9300 .
C36 N1 1.310(5) .
C36 N2 1.347(6) .
C36 H36 0.9300 .
C37 N2 1.469(5) .
C37 C38 1.518(6) .
C37 H37A 0.9700 .
C37 H37B 0.9700 .
C38 C39 1.396(7) .
C38 C43 1.405(7) .
C39 C40 1.395(6) .
C39 C45 1.499(7) .
C40 C41 1.384(7) .
C40 C47 1.497(7) .
C41 C42 1.376(7) .
C41 C46 1.504(6) .
C42 C43 1.413(6) .
C42 C51 1.513(7) .
C43 C44 1.530(7) .
C44 H44A 0.9600 .
C44 H44B 0.9600 .
C44 H44C 0.9600 .
C45 H45A 0.9600 .
C45 H45B 0.9600 .
C45 H45C 0.9600 .
C46 H46A 0.9600 .
C46 H46B 0.9600 .
C46 H46C 0.9600 .
C47 N4 1.470(5) .
C47 H47A 0.9700 .
C47 H47B 0.9700 .
C48 C49 1.350(6) .
C48 N4 1.356(6) .
C48 H48 0.9300 .
C49 N3 1.358(6) .
C49 H49 0.9300 .
C50 N3 1.305(5) .
C50 N4 1.335(6) .
C50 H50 0.9300 .
C51 N5 1.482(5) .
C51 H51A 0.9700 .
C51 H51B 0.9700 .
C52 C53 1.331(6) .
C52 N5 1.381(6) .
C52 H52 0.9300 .
C53 N6 1.376(5) .
C53 H53 0.9300 .
C54 N6 1.305(5) .
C54 N5 1.343(5) .
C54 H54 0.9300 .
Co1 O5 1.959(4) 3_465
Co1 O9 1.986(3) .
Co1 N1 1.997(4) .
Co1 N3 2.001(4) 1_545
Co2 O1 1.995(3) 6_565
Co2 O1 1.995(3) 5_666
Co2 N6 2.045(4) 2_655
Co2 N6 2.045(4) .
N3 Co1 2.001(4) 1_565
O1 Co2 1.995(3) 5_666
O5 Co1 1.959(4) 3_535

loop_
_geom_torsion_atom_site_label_1
_geom_torsion_atom_site_label_2
_geom_torsion_atom_site_label_3
_geom_torsion_atom_site_label_4
_geom_torsion
_geom_torsion_site_symmetry_1
_geom_torsion_site_symmetry_4
O2 C1 C2 C7 -22.4(7) . .
O1 C1 C2 C7 154.7(5) . .
O2 C1 C2 C3 160.1(5) . .
O1 C1 C2 C3 -22.9(6) . .
C7 C2 C3 C4 3.0(7) . .
C1 C2 C3 C4 -179.4(4) . .
C2 C3 C4 C5 -1.2(7) . .
C3 C4 C5 O3 -179.7(4) . .
C3 C4 C5 C6 -1.7(8) . .
C4 C5 C6 C7 2.6(8) . .
O3 C5 C6 C7 -179.5(5) . .
C3 C2 C7 C6 -2.0(7) . .
C1 C2 C7 C6 -179.6(5) . .
C5 C6 C7 C2 -0.7(8) . .
O3 C8 C9 C10 72.9(6) . .
O3 C8 C9 C14 -107.2(5) . .
C14 C9 C10 C11 -2.5(8) . .
C8 C9 C10 C11 177.3(5) . .
C14 C9 C10 C15 177.9(5) . .
C8 C9 C10 C15 -2.3(8) . .
C9 C10 C11 C12 -0.3(8) . .
C15 C10 C11 C12 179.4(5) . .
C9 C10 C11 C16 -179.0(5) . .
C15 C10 C11 C16 0.7(8) . .
C10 C11 C12 C13 2.5(8) . .
C16 C11 C12 C13 -178.9(5) . .
C10 C11 C12 C17 -176.5(5) . .
C16 C11 C12 C17 2.2(8) . .
C11 C12 C13 C14 -1.9(8) . .
C17 C12 C13 C14 177.1(5) . .
C11 C12 C13 C18 -178.8(5) . .
C17 C12 C13 C18 0.2(8) . .
C12 C13 C14 C9 -0.9(8) . .
C18 C13 C14 C9 176.1(5) . .
C12 C13 C14 C19 -179.3(5) . .
C18 C13 C14 C19 -2.3(8) . .
C10 C9 C14 C13 3.1(8) . .
C8 C9 C14 C13 -176.7(5) . .
C10 C9 C14 C19 -178.5(5) . .
C8 C9 C14 C19 1.7(8) . .
C10 C11 C16 O7 87.7(6) . .
C12 C11 C16 O7 -91.0(6) . .
C12 C13 C18 O4 83.0(6) . .
C14 C13 C18 O4 -93.9(6) . .
C25 C20 C21 C22 -0.1(11) . .
O4 C20 C21 C22 175.8(6) . .
C20 C21 C22 C23 -2.6(12) . .
C21 C22 C23 C24 2.7(11) . .
C21 C22 C23 C26 -171.8(7) . .
C22 C23 C24 C25 -0.2(10) . .
C26 C23 C24 C25 174.3(6) . .
C21 C20 C25 C24 2.6(10) . .
O4 C20 C25 C24 -173.0(6) . .
C23 C24 C25 C20 -2.5(10) . .
C24 C23 C26 O6 162.3(6) . .
C22 C23 C26 O6 -23.4(9) . .
C24 C23 C26 O5 -19.4(8) . .
C22 C23 C26 O5 154.9(6) . .
O7 C27 C28 C29 -178.2(5) . .
C32 C27 C28 C29 0.6(8) . .
C27 C28 C29 C30 1.8(9) . .
C28 C29 C30 C31 -2.5(8) . .
C28 C29 C30 C33 175.5(5) . .
C29 C30 C31 C32 0.8(7) . .
C33 C30 C31 C32 -177.2(4) . .
O7 C27 C32 C31 176.7(4) . .
C28 C27 C32 C31 -2.3(8) . .
C30 C31 C32 C27 1.6(8) . .
C29 C30 C33 O8 -158.0(5) . .
C31 C30 C33 O8 20.0(7) . .
C29 C30 C33 O9 18.5(7) . .
C31 C30 C33 O9 -163.6(4) . .
N1 C34 C35 N2 1.2(5) . .
N2 C37 C38 C39 84.6(5) . .
N2 C37 C38 C43 -98.4(5) . .
C43 C38 C39 C40 -2.9(7) . .
C37 C38 C39 C40 174.0(4) . .
C43 C38 C39 C45 -178.8(4) . .
C37 C38 C39 C45 -1.9(6) . .
C38 C39 C40 C41 1.3(7) . .
C45 C39 C40 C41 177.1(4) . .
C38 C39 C40 C47 -172.4(4) . .
C45 C39 C40 C47 3.4(7) . .
C39 C40 C41 C42 1.6(7) . .
C47 C40 C41 C42 175.3(4) . .
C39 C40 C41 C46 -174.3(4) . .
C47 C40 C41 C46 -0.5(7) . .
C40 C41 C42 C43 -3.0(7) . .
C46 C41 C42 C43 173.0(4) . .
C40 C41 C42 C51 177.5(4) . .
C46 C41 C42 C51 -6.4(6) . .
C39 C38 C43 C42 1.6(6) . .
C37 C38 C43 C42 -175.3(4) . .
C39 C38 C43 C44 -179.1(4) . .
C37 C38 C43 C44 4.0(6) . .
C41 C42 C43 C38 1.4(6) . .
C51 C42 C43 C38 -179.1(4) . .
C41 C42 C43 C44 -177.9(4) . .
C51 C42 C43 C44 1.6(6) . .
C41 C40 C47 N4 -84.8(5) . .
C39 C40 C47 N4 89.0(5) . .
N4 C48 C49 N3 0.1(5) . .
C41 C42 C51 N5 80.4(6) . .
C43 C42 C51 N5 -99.1(5) . .
N5 C52 C53 N6 0.0(7) . .
N2 C36 N1 C34 1.2(5) . .
N2 C36 N1 Co1 -169.6(3) . .
C35 C34 N1 C36 -1.4(5) . .
C35 C34 N1 Co1 169.2(3) . .
O5 Co1 N1 C36 -1.4(4) 3_465 .
O9 Co1 N1 C36 -116.7(4) . .
N3 Co1 N1 C36 119.7(4) 1_545 .
O5 Co1 N1 C34 -170.3(4) 3_465 .
O9 Co1 N1 C34 74.5(4) . .
N3 Co1 N1 C34 -49.1(4) 1_545 .
N1 C36 N2 C35 -0.5(5) . .
N1 C36 N2 C37 -179.6(4) . .
C34 C35 N2 C36 -0.5(5) . .
C34 C35 N2 C37 178.7(4) . .
C38 C37 N2 C36 -118.0(5) . .
C38 C37 N2 C35 63.0(7) . .
N4 C50 N3 C49 -0.1(5) . .
N4 C50 N3 Co1 168.6(3) . 1_565
C48 C49 N3 C50 0.0(5) . .
C48 C49 N3 Co1 -167.5(3) . 1_565
N3 C50 N4 C48 0.2(5) . .
N3 C50 N4 C47 -174.9(4) . .
C49 C48 N4 C50 -0.2(5) . .
C49 C48 N4 C47 174.9(4) . .
C40 C47 N4 C50 -6.9(6) . .
C40 C47 N4 C48 178.9(4) . .
N6 C54 N5 C52 0.5(6) . .
N6 C54 N5 C51 -175.8(5) . .
C53 C52 N5 C54 -0.3(6) . .
C53 C52 N5 C51 175.8(5) . .
C42 C51 N5 C54 -152.9(5) . .
C42 C51 N5 C52 31.7(8) . .
N5 C54 N6 C53 -0.5(6) . .
N5 C54 N6 Co2 169.3(3) . .
C52 C53 N6 C54 0.3(6) . .
C52 C53 N6 Co2 -168.3(4) . .
O1 Co2 N6 C54 65.5(4) 6_565 .
O1 Co2 N6 C54 -138.3(4) 5_666 .
N6 Co2 N6 C54 -36.7(3) 2_655 .
O1 Co2 N6 C53 -127.7(4) 6_565 .
O1 Co2 N6 C53 28.6(5) 5_666 .
N6 Co2 N6 C53 130.1(5) 2_655 .
O2 C1 O1 Co2 4.2(5) . 5_666
C2 C1 O1 Co2 -172.8(3) . 5_666
C4 C5 O3 C8 154.4(5) . .
C6 C5 O3 C8 -23.5(7) . .
C9 C8 O3 C5 -163.7(4) . .
C21 C20 O4 C18 153.3(6) . .
C25 C20 O4 C18 -31.0(9) . .
C13 C18 O4 C20 165.0(5) . .
O6 C26 O5 Co1 8.3(8) . 3_535
C23 C26 O5 Co1 -169.8(4) . 3_535
C28 C27 O7 C16 8.6(8) . .
C32 C27 O7 C16 -170.3(5) . .
C11 C16 O7 C27 177.0(4) . .
O8 C33 O9 Co1 1.3(6) . .
C30 C33 O9 Co1 -175.0(3) . .
O5 Co1 O9 C33 -169.8(3) 3_465 .
N1 Co1 O9 C33 -55.5(3) . .
N3 Co1 O9 C33 71.2(3) 1_545 .
